data_9005021
loop_
_publ_author_name
'Kihara, K.'

_publ_section_title
;
 An X-ray study of the temperature dependence of the quartz structure
 Sample: at T = 697 K
;
_journal_name_full 'European Journal of Mineralogy'
_journal_page_first 63
_journal_page_last 77
_journal_paper_doi 10.1127/ejm/2/1/0063
_journal_volume 2
_journal_year 1990
_chemical_formula_sum 'O2 Si'
_chemical_name_mineral Quartz
_symmetry_space_group_name_H-M 'P 32 2 1'
_cell_angle_alpha 90
_cell_angle_beta 90
_cell_angle_gamma 120
_cell_length_a 4.9509
_cell_length_b 4.9509
_cell_length_c 5.4285
_cell_formula_units_Z 3
_cell_volume 115.234
_database_code_amcsd 0006366
_diffrn_ambient_temperature 697
_exptl_crystal_density_diffrn 2.597
_cod_original_formula_sum 'Si O2'
_cod_database_code 9005021

loop_
_space_group_symop_operation_xyz
x,y,z
y,x,2/3-z
-y,x-y,2/3+z
-x,-x+y,1/3-z
-x+y,-x,1/3+z
x-y,-y,-z

loop_
_atom_site_aniso_label
_atom_site_aniso_U_11
_atom_site_aniso_U_22
_atom_site_aniso_U_33
_atom_site_aniso_U_12
_atom_site_aniso_U_13
_atom_site_aniso_U_23
Si 0.01639 0.01257 0.01418 0.00629 -0.00006 -0.00012
O 0.03669 0.02943 0.02926 0.02123 -0.00590 -0.01332

loop_
_atom_site_label
_atom_site_fract_x
_atom_site_fract_y
_atom_site_fract_z
Si 0.47640 0.00000 0.00000
O 0.41570 0.25550 0.12810

loop_
_cod_related_entry_id
_cod_related_entry_database
_cod_related_entry_code
1 AMCSD 0006366
